data_4300908
loop_
_publ_author_name
'Karen L. Antcliff'
'Robert J. Baker'
'Cameron Jones'
'Damien M. Murphy'
'Richard P. Rose'

_publ_section_title
;

Reactions of a Gallium(II)-Diazabutadiene Dimer, [{{[(H)C(But)N]2}GaI}2],

with [ME(SiMe3)2] (M = Li or Na; E = N, P, or As): Structural, EPR, and

ENDOR Characterization of Paramagnetic Gallium(III) Pnictide Complexes

;
_journal_name_full 'Inorganic Chemistry'
_journal_page_first 2098
_journal_page_last 2105
_journal_paper_doi 10.1021/ic0486825
_journal_volume 44
_journal_year 2005
_chemical_formula_sum 'C16 H38 Ga I N3 Si2'
_chemical_formula_weight 525.29
_chemical_name_systematic
; 

 ? 

;
_space_group_IT_number 62
_symmetry_cell_setting orthorhombic
_symmetry_space_group_name_Hall '-P 2ac 2n'
_symmetry_space_group_name_H-M 'P n m a'
_atom_sites_solution_hydrogens geom
_atom_sites_solution_primary direct
_atom_sites_solution_secondary difmap
_audit_creation_method SHELXL-97
_cell_angle_alpha 90.00
_cell_angle_beta 90.00
_cell_angle_gamma 90.00
_cell_formula_units_Z 4
_cell_length_a 18.408(4)
_cell_length_b 14.517(3)
_cell_length_c 8.9790(18)
_cell_measurement_temperature 150(2)
_cell_volume 2399.4(9)
_computing_structure_refinement 'SHELXL-97 (Sheldrick, 1997)'
_computing_structure_solution 'SHELXS-97 (Sheldrick, 1990)'
_diffrn_ambient_temperature 150(2)
_diffrn_measured_fraction_theta_full 0.995
_diffrn_measured_fraction_theta_max 0.995
_diffrn_measurement_device_type 'Nonius Kappa CCD'
_diffrn_radiation_monochromator graphite
_diffrn_radiation_source 'fine-focus sealed tube'
_diffrn_radiation_type MoK\a
_diffrn_radiation_wavelength 0.71073
_diffrn_reflns_av_R_equivalents 0.0533
_diffrn_reflns_av_sigmaI/netI 0.0360
_diffrn_reflns_limit_h_max 23
_diffrn_reflns_limit_h_min -23
_diffrn_reflns_limit_k_max 18
_diffrn_reflns_limit_k_min -18
_diffrn_reflns_limit_l_max 11
_diffrn_reflns_limit_l_min -10
_diffrn_reflns_number 13527
_diffrn_reflns_theta_full 27.47
_diffrn_reflns_theta_max 27.47
_diffrn_reflns_theta_min 3.17
_exptl_absorpt_coefficient_mu 2.537
_exptl_absorpt_correction_T_max 0.630
_exptl_absorpt_correction_T_min 0.484
_exptl_absorpt_correction_type multi-scan
_exptl_absorpt_process_details 'Sortav (Blessing, 1995)'
_exptl_crystal_colour orange
_exptl_crystal_density_diffrn 1.454
_exptl_crystal_density_method 'not measured'
_exptl_crystal_description block
_exptl_crystal_F_000 1068
_exptl_crystal_size_max 0.25
_exptl_crystal_size_mid 0.25
_exptl_crystal_size_min 0.20
_refine_diff_density_max 0.487
_refine_diff_density_min -0.660
_refine_diff_density_rms 0.104
_refine_ls_extinction_coef 0.0055(3)
_refine_ls_extinction_expression Fc^*^=kFc[1+0.001xFc^2^\l^3^/sin(2\q)]^-1/4^
_refine_ls_extinction_method SHELXL
_refine_ls_goodness_of_fit_ref 1.034
_refine_ls_hydrogen_treatment mixed
_refine_ls_matrix_type full
_refine_ls_number_parameters 123
_refine_ls_number_reflns 2847
_refine_ls_number_restraints 0
_refine_ls_restrained_S_all 1.034
_refine_ls_R_factor_all 0.0343
_refine_ls_R_factor_gt 0.0283
_refine_ls_shift/su_max 0.000
_refine_ls_shift/su_mean 0.000
_refine_ls_structure_factor_coef Fsqd
_refine_ls_weighting_details 'calc w=1/[\s^2^(Fo^2^)+(0.0192P)^2^+2.5221P] where P=(Fo^2^+2Fc^2^)/3'
_refine_ls_weighting_scheme calc
_refine_ls_wR_factor_gt 0.0584
_refine_ls_wR_factor_ref 0.0608
_reflns_number_gt 2529
_reflns_number_total 2847
_reflns_threshold_expression >2sigma(I)
_cod_data_source_file ic0486825si20050106_100111.cif
_cod_data_source_block compound5
_cod_original_cell_volume 2399.4(8)
_cod_database_code 4300908

loop_
_symmetry_equiv_pos_as_xyz
'x, y, z'
'-x+1/2, -y, z+1/2'
'x+1/2, -y+1/2, -z+1/2'
'-x, y+1/2, -z'
'-x, -y, -z'
'x-1/2, y, -z-1/2'
'-x-1/2, y-1/2, z-1/2'
'x, -y-1/2, z'

loop_
_atom_site_label
_atom_site_type_symbol
_atom_site_fract_x
_atom_site_fract_y
_atom_site_fract_z
_atom_site_U_iso_or_equiv
_atom_site_adp_type
_atom_site_occupancy
_atom_site_symmetry_multiplicity
_atom_site_calc_flag
_atom_site_refinement_flags
_atom_site_disorder_assembly
_atom_site_disorder_group
I1 I 0.240680(12) 0.2500 0.51259(3) 0.02848(9) Uani 1 2 d S . .
Ga1 Ga 0.131342(18) 0.2500 0.33095(4) 0.01583(10) Uani 1 2 d S . .
Si1 Si -0.03509(5) 0.2500 0.28904(10) 0.0195(2) Uani 1 2 d S . .
Si2 Si 0.02510(5) 0.2500 0.60458(9) 0.0209(2) Uani 1 2 d S . .
N1 N 0.15669(10) 0.15823(13) 0.1802(2) 0.0198(4) Uani 1 1 d . . .
N2 N 0.03791(13) 0.2500 0.4121(3) 0.0158(5) Uani 1 2 d S . .
C1 C 0.18341(13) 0.20159(17) 0.0619(3) 0.0263(5) Uani 1 1 d . . .
H1 H 0.2020 0.1680 -0.0205 0.032 Uiso 1 1 calc R . .
C2 C 0.15685(13) 0.05576(16) 0.1904(3) 0.0233(5) Uani 1 1 d . . .
C3 C 0.23525(14) 0.02139(19) 0.1931(4) 0.0405(7) Uani 1 1 d . . .
H3A H 0.2598 0.0399 0.1010 0.061 Uiso 1 1 calc R . .
H3B H 0.2356 -0.0459 0.2013 0.061 Uiso 1 1 calc R . .
H3C H 0.2606 0.0482 0.2787 0.061 Uiso 1 1 calc R . .
C4 C 0.11567(16) 0.01357(19) 0.0600(3) 0.0398(7) Uani 1 1 d . . .
H4A H 0.0654 0.0357 0.0607 0.060 Uiso 1 1 calc R . .
H4B H 0.1161 -0.0537 0.0690 0.060 Uiso 1 1 calc R . .
H4C H 0.1391 0.0316 -0.0337 0.060 Uiso 1 1 calc R . .
C5 C 0.11995(16) 0.02975(17) 0.3359(3) 0.0346(6) Uani 1 1 d . . .
H5A H 0.1468 0.0566 0.4195 0.052 Uiso 1 1 calc R . .
H5B H 0.1192 -0.0375 0.3460 0.052 Uiso 1 1 calc R . .
H5C H 0.0701 0.0533 0.3361 0.052 Uiso 1 1 calc R . .
C6 C -0.09235(18) 0.1451(2) 0.3096(4) 0.0565(10) Uani 1 1 d . . .
H6A H -0.0623 0.0902 0.2954 0.085 Uiso 1 1 calc R . .
H6B H -0.1311 0.1460 0.2347 0.085 Uiso 1 1 calc R . .
H6C H -0.1139 0.1440 0.4094 0.085 Uiso 1 1 calc R . .
C7 C -0.0067(2) 0.2500 0.0904(4) 0.0382(10) Uani 1 2 d S . .
H7A H -0.0491 0.2384 0.0271 0.057 Uiso 0.50 1 calc PR . .
H7B H 0.0296 0.2016 0.0743 0.057 Uiso 0.50 1 calc PR . .
H7C H 0.0143 0.3100 0.0652 0.057 Uiso 0.50 1 calc PR . .
C8 C 0.06388(15) 0.14447(19) 0.6931(3) 0.0347(6) Uani 1 1 d . . .
H8A H 0.0425 0.0896 0.6470 0.052 Uiso 1 1 calc R . .
H8B H 0.0528 0.1448 0.7999 0.052 Uiso 1 1 calc R . .
H8C H 0.1167 0.1437 0.6789 0.052 Uiso 1 1 calc R . .
C9 C -0.0737(2) 0.2500 0.6582(4) 0.0331(9) Uani 1 2 d S . .
H9A H -0.0937 0.1880 0.6453 0.050 Uiso 0.50 1 calc PR . .
H9B H -0.1003 0.2933 0.5946 0.050 Uiso 0.50 1 calc PR . .
H9C H -0.0786 0.2687 0.7626 0.050 Uiso 0.50 1 calc PR . .

loop_
_atom_site_aniso_label
_atom_site_aniso_U_11
_atom_site_aniso_U_22
_atom_site_aniso_U_33
_atom_site_aniso_U_23
_atom_site_aniso_U_13
_atom_site_aniso_U_12
I1 0.02504(13) 0.02722(14) 0.03319(15) 0.000 -0.01119(9) 0.000
Ga1 0.01775(18) 0.01361(18) 0.01612(18) 0.000 -0.00058(13) 0.000
Si1 0.0178(4) 0.0238(5) 0.0170(4) 0.000 -0.0011(3) 0.000
Si2 0.0287(5) 0.0211(5) 0.0130(4) 0.000 0.0011(3) 0.000
N1 0.0205(9) 0.0161(9) 0.0228(9) -0.0023(8) 0.0017(8) 0.0014(8)
N2 0.0177(12) 0.0173(13) 0.0125(11) 0.000 -0.0006(10) 0.000
C1 0.0294(12) 0.0261(13) 0.0234(12) -0.0029(10) 0.0074(10) 0.0002(11)
C2 0.0253(11) 0.0161(11) 0.0285(12) -0.0032(9) -0.0014(10) 0.0009(10)
C3 0.0311(14) 0.0218(14) 0.069(2) -0.0052(14) -0.0029(14) 0.0065(12)
C4 0.0528(17) 0.0262(14) 0.0402(15) -0.0054(12) -0.0135(14) -0.0053(13)
C5 0.0498(16) 0.0160(12) 0.0380(15) 0.0016(11) 0.0061(12) -0.0002(12)
C6 0.0530(19) 0.066(2) 0.0509(19) 0.0179(17) -0.0211(16) -0.0343(18)
C7 0.0312(19) 0.066(3) 0.0169(16) 0.000 -0.0040(15) 0.000
C8 0.0466(16) 0.0359(16) 0.0215(12) 0.0108(11) 0.0017(11) 0.0047(13)
C9 0.042(2) 0.033(2) 0.0244(18) 0.000 0.0114(16) 0.000

loop_
_atom_type_symbol
_atom_type_description
_atom_type_scat_dispersion_real
_atom_type_scat_dispersion_imag
_atom_type_scat_source
C C 0.0033 0.0016 'International Tables Vol C Tables 4.2.6.8 and 6.1.1.4'
H H 0.0000 0.0000 'International Tables Vol C Tables 4.2.6.8 and 6.1.1.4'
N N 0.0061 0.0033 'International Tables Vol C Tables 4.2.6.8 and 6.1.1.4'
Si Si 0.0817 0.0704 'International Tables Vol C Tables 4.2.6.8 and 6.1.1.4'
Ga Ga 0.2307 1.6083 'International Tables Vol C Tables 4.2.6.8 and 6.1.1.4'
I I -0.4742 1.8119 'International Tables Vol C Tables 4.2.6.8 and 6.1.1.4'

loop_
_geom_angle_atom_site_label_1
_geom_angle_atom_site_label_2
_geom_angle_atom_site_label_3
_geom_angle
_geom_angle_site_symmetry_1
_geom_angle_site_symmetry_3
_geom_angle_publ_flag
N2 Ga1 N1 119.32(7) . . ?
N2 Ga1 N1 119.32(7) . 8_565 ?
N1 Ga1 N1 85.86(11) . 8_565 ?
N2 Ga1 I1 118.02(8) . . ?
N1 Ga1 I1 104.51(6) . . ?
N1 Ga1 I1 104.51(6) 8_565 . ?
N2 Si1 C7 113.10(15) . . ?
N2 Si1 C6 112.00(11) . . ?
C7 Si1 C6 104.73(13) . . ?
N2 Si1 C6 112.00(11) . 8_565 ?
C7 Si1 C6 104.73(13) . 8_565 ?
C6 Si1 C6 109.8(2) . 8_565 ?
N2 Si2 C8 111.71(9) . 8_565 ?
N2 Si2 C8 111.71(9) . . ?
C8 Si2 C8 110.23(18) 8_565 . ?
N2 Si2 C9 112.59(15) . . ?
C8 Si2 C9 105.11(11) 8_565 . ?
C8 Si2 C9 105.11(11) . . ?
C1 N1 C2 121.41(19) . . ?
C1 N1 Ga1 108.59(15) . . ?
C2 N1 Ga1 129.62(15) . . ?
Si1 N2 Si2 121.67(15) . . ?
Si1 N2 Ga1 117.60(13) . . ?
Si2 N2 Ga1 120.73(14) . . ?
N1 C1 C1 118.28(13) . 8_565 ?
N1 C2 C5 107.45(18) . . ?
N1 C2 C4 110.7(2) . . ?
C5 C2 C4 109.8(2) . . ?
N1 C2 C3 109.2(2) . . ?
C5 C2 C3 109.1(2) . . ?
C4 C2 C3 110.6(2) . . ?

loop_
_geom_bond_atom_site_label_1
_geom_bond_atom_site_label_2
_geom_bond_distance
_geom_bond_site_symmetry_2
_geom_bond_publ_flag
I1 Ga1 2.5906(5) . ?
Ga1 N2 1.868(2) . ?
Ga1 N1 1.9559(18) . ?
Ga1 N1 1.9559(18) 8_565 ?
Si1 N2 1.740(3) . ?
Si1 C7 1.858(4) . ?
Si1 C6 1.861(3) . ?
Si1 C6 1.861(3) 8_565 ?
Si2 N2 1.744(3) . ?
Si2 C8 1.868(3) 8_565 ?
Si2 C8 1.868(3) . ?
Si2 C9 1.881(4) . ?
N1 C1 1.329(3) . ?
N1 C2 1.490(3) . ?
C1 C1 1.406(5) 8_565 ?
C2 C5 1.520(3) . ?
C2 C4 1.523(3) . ?
C2 C3 1.527(3) . ?
